data_4503866
loop_
_publ_author_name
'Guo, Dong-Sheng'
'Su, Xin'
'Liu, Yu'

_publ_section_title
;
 Benzyl Effects of Supramolecular Architectures Constructed
 byp-Sulfonatocalix[4]arene and Viologen Guests: from Simple 2:1 Complex
 to Polymeric Capsules
;
_journal_issue 10
_journal_name_full 'Crystal Growth &amp; Design'
_journal_page_first 3514
_journal_paper_doi 10.1021/cg800682q
_journal_volume 8
_journal_year 2008
_chemical_formula_sum 'C40 H54.5 N O26.25 S4'
_chemical_formula_weight 1097.59
_chemical_name_systematic
; 
 ? 
;
_space_group_IT_number 2
_symmetry_cell_setting triclinic
_symmetry_space_group_name_Hall '-P 1'
_symmetry_space_group_name_H-M 'P -1'
_atom_sites_solution_hydrogens geom
_atom_sites_solution_primary direct
_atom_sites_solution_secondary difmap
_audit_creation_method SHELXL-97
_cell_angle_alpha 72.909(4)
_cell_angle_beta 65.995(4)
_cell_angle_gamma 79.968(4)
_cell_formula_units_Z 2
_cell_length_a 14.074(4)
_cell_length_b 14.475(4)
_cell_length_c 15.773(4)
_cell_measurement_reflns_used 5138
_cell_measurement_temperature 294(2)
_cell_measurement_theta_max 26.42
_cell_measurement_theta_min 2.23
_cell_volume 2800.2(13)
_computing_cell_refinement 'Bruker SMART'
_computing_data_collection 'Bruker SMART'
_computing_data_reduction 'Bruker SAINT'
_computing_molecular_graphics 'Bruker SHELXTL'
_computing_publication_material 'Bruker SHELXTL'
_computing_structure_refinement 'SHELXL-97 (Sheldrick, 1997)'
_computing_structure_solution 'SHELXS-97 (Sheldrick, 1990)'
_diffrn_ambient_temperature 294(2)
_diffrn_measured_fraction_theta_full 0.981
_diffrn_measured_fraction_theta_max 0.981
_diffrn_measurement_device_type 'CCD area detector'
_diffrn_measurement_method 'phi and omega scans'
_diffrn_radiation_monochromator graphite
_diffrn_radiation_source 'fine-focus sealed tube'
_diffrn_radiation_type MoK\a
_diffrn_radiation_wavelength 0.71073
_diffrn_reflns_av_R_equivalents 0.0394
_diffrn_reflns_av_sigmaI/netI 0.0772
_diffrn_reflns_limit_h_max 16
_diffrn_reflns_limit_h_min -16
_diffrn_reflns_limit_k_max 12
_diffrn_reflns_limit_k_min -17
_diffrn_reflns_limit_l_max 18
_diffrn_reflns_limit_l_min -18
_diffrn_reflns_number 13833
_diffrn_reflns_theta_full 25.01
_diffrn_reflns_theta_max 25.01
_diffrn_reflns_theta_min 1.46
_exptl_absorpt_coefficient_mu 0.250
_exptl_absorpt_correction_T_max 1.000000
_exptl_absorpt_correction_T_min 0.813672
_exptl_absorpt_correction_type multi-scan
_exptl_absorpt_process_details SADABS
_exptl_crystal_density_diffrn 1.302
_exptl_crystal_density_meas ?
_exptl_crystal_density_method 'not measured'
_exptl_crystal_F_000 1151
_exptl_crystal_size_max 0.32
_exptl_crystal_size_mid 0.28
_exptl_crystal_size_min 0.22
_refine_diff_density_max 0.796
_refine_diff_density_min -0.468
_refine_diff_density_rms 0.154
_refine_ls_extinction_coef 0.036(5)
_refine_ls_extinction_expression Fc^*^=kFc[1+0.001xFc^2^\l^3^/sin(2\q)]^-1/4^
_refine_ls_extinction_method SHELXL
_refine_ls_goodness_of_fit_ref 1.456
_refine_ls_hydrogen_treatment constr
_refine_ls_matrix_type full
_refine_ls_number_parameters 725
_refine_ls_number_reflns 9694
_refine_ls_number_restraints 6
_refine_ls_restrained_S_all 1.457
_refine_ls_R_factor_all 0.1666
_refine_ls_R_factor_gt 0.1293
_refine_ls_shift/su_max 0.003
_refine_ls_shift/su_mean 0.000
_refine_ls_structure_factor_coef Fsqd
_refine_ls_weighting_details 'calc w=1/[\s^2^(Fo^2^)+(0.2000P)^2^+0.0000P] where P=(Fo^2^+2Fc^2^)/3'
_refine_ls_weighting_scheme calc
_refine_ls_wR_factor_gt 0.3732
_refine_ls_wR_factor_ref 0.4055
_reflns_number_gt 6116
_reflns_number_total 9694
_reflns_threshold_expression >2sigma(I)
_cod_data_source_file cg800682q_si_002.cif
_cod_data_source_block 060214b
_cod_depositor_comments
;
The following automatic conversions were performed:

'_symmetry_cell_setting' value 'Triclinic' changed to 'triclinic'
according to /home/saulius/struct/CIF-dictionaries/cif_core.dic
dictionary named 'cif_core.dic' version 2.4.1 from
2010-06-29.

'_exptl_absorpt_correction_type' value 'MULTI-SCAN'
changed to 'multi-scan' according to
/home/saulius/struct/CIF-dictionaries/cif_core.dic dictionary named
'cif_core.dic' version 2.4.1 from
2010-06-29.

'_refine_ls_hydrogen_treatment' value 'CONSTR' changed
to 'constr' according to
/home/saulius/struct/CIF-dictionaries/cif_core.dic dictionary named
'cif_core.dic' version 2.4.1 from 2010-06-29.

Automatic conversion script
Id: cif_fix_values 1715 2011-07-08 13:25:40Z adriana 

The following automatic conversions were performed:

'_exptl_crystal_density_meas' value 'NONE' was changed to '?' - the
value is perceived as not measured.

Automatic conversion script
Id: cif_fix_values 3008 2015-01-20 13:52:24Z robertas 
;
_cod_original_cell_volume 2800.3(12)
_cod_original_sg_symbol_H-M P-1
_cod_original_formula_sum 'C40 H54.50 N O26.25 S4'
_cod_database_code 4503866

loop_
_symmetry_equiv_pos_as_xyz
'x, y, z'
'-x, -y, -z'

loop_
_atom_site_label
_atom_site_type_symbol
_atom_site_fract_x
_atom_site_fract_y
_atom_site_fract_z
_atom_site_U_iso_or_equiv
_atom_site_adp_type
_atom_site_occupancy
_atom_site_symmetry_multiplicity
_atom_site_calc_flag
_atom_site_refinement_flags
_atom_site_disorder_assembly
_atom_site_disorder_group
S1 S 0.41754(15) 0.35108(14) 0.27691(14) 0.0634(6) Uani 1 1 d . . .
S2 S -0.10887(17) 0.36858(16) 0.28320(14) 0.0706(6) Uani 1 1 d . . .
S3 S -0.21697(18) 0.8913(2) 0.27958(17) 0.0828(7) Uani 1 1 d . . .
S4 S 0.28592(18) 0.88412(15) 0.30274(17) 0.0726(6) Uani 1 1 d . . .
O1 O 0.3485(4) 0.6283(3) -0.0536(3) 0.0601(12) Uani 1 1 d . . .
H1 H 0.3838 0.6074 -0.1009 0.090 Uiso 1 1 d . . .
O2 O 0.4877(7) 0.3871(5) 0.2996(6) 0.121(3) Uani 1 1 d . . .
O3 O 0.4594(6) 0.2630(4) 0.2450(5) 0.096(2) Uani 1 1 d . . .
O4 O 0.3163(6) 0.3367(5) 0.3557(5) 0.113(2) Uani 1 1 d . . .
O5 O 0.1659(4) 0.6230(4) -0.0672(3) 0.0645(13) Uani 1 1 d . . .
H5 H 0.2269 0.6071 -0.0738 0.097 Uiso 1 1 calc R . .
O6 O -0.0563(6) 0.3407(5) 0.3491(4) 0.102(2) Uani 1 1 d . . .
O7 O -0.1167(6) 0.2862(5) 0.2512(5) 0.099(2) Uani 1 1 d . . .
O8 O -0.2075(5) 0.4205(5) 0.3183(4) 0.097(2) Uani 1 1 d . . .
O9 O 0.1281(4) 0.8126(4) -0.0641(3) 0.0630(12) Uani 1 1 d . A .
H9 H 0.1826 0.8321 -0.0705 0.095 Uiso 1 1 calc R . .
O10 O -0.230(2) 0.8063(15) 0.3478(15) 0.128(8) Uani 0.55 1 d P A 1
O11 O -0.3027(9) 0.9336(15) 0.2458(10) 0.122(6) Uani 0.55 1 d P A 1
O12 O -0.1857(12) 0.9665(12) 0.3060(12) 0.102(5) Uani 0.55 1 d P A 1
O10' O -0.2829(17) 0.814(2) 0.3219(19) 0.118(9) Uani 0.45 1 d P A 2
O11' O -0.262(3) 0.974(2) 0.269(2) 0.173(10) Uani 0.45 1 d PU A 2
O12' O -0.176(2) 0.890(3) 0.3489(13) 0.170(11) Uani 0.45 1 d P A 2
O13 O 0.3207(4) 0.8163(4) -0.0591(3) 0.0641(13) Uani 1 1 d . A .
H13 H 0.2649 0.8040 -0.0569 0.096 Uiso 1 1 calc R . .
O14 O 0.1952(7) 0.9443(7) 0.3342(7) 0.136(3) Uani 1 1 d . . .
O15 O 0.3757(6) 0.9375(5) 0.2739(6) 0.110(2) Uani 1 1 d . . .
O16 O 0.2918(8) 0.7959(5) 0.3687(5) 0.117(3) Uani 1 1 d . . .
N1 N 0.2527(4) 0.4955(4) 0.4975(4) 0.0545(14) Uani 1 1 d . . .
C1 C 0.4544(5) 0.6955(4) 0.0337(5) 0.0509(15) Uani 1 1 d . . .
H1A H 0.4769 0.7144 -0.0355 0.061 Uiso 1 1 calc R . .
H1B H 0.5147 0.6936 0.0494 0.061 Uiso 1 1 calc R . .
C2 C 0.4150(4) 0.5949(4) 0.0700(4) 0.0466(14) Uani 1 1 d . . .
C3 C 0.4308(5) 0.5287(5) 0.1477(5) 0.0505(15) Uani 1 1 d . . .
H3 H 0.4666 0.5465 0.1781 0.061 Uiso 1 1 calc R . .
C4 C 0.3948(5) 0.4377(5) 0.1805(5) 0.0497(15) Uani 1 1 d . . .
C5 C 0.3397(5) 0.4114(5) 0.1355(4) 0.0479(14) Uani 1 1 d . . .
H5A H 0.3149 0.3498 0.1580 0.058 Uiso 1 1 calc R . .
C6 C 0.3216(5) 0.4743(4) 0.0589(4) 0.0476(14) Uani 1 1 d . . .
C7 C 0.3602(4) 0.5647(4) 0.0266(4) 0.0447(14) Uani 1 1 d . . .
C8 C 0.2588(5) 0.4446(5) 0.0142(5) 0.0518(15) Uani 1 1 d . . .
H8A H 0.2658 0.3747 0.0246 0.062 Uiso 1 1 calc R . .
H8B H 0.2864 0.4727 -0.0544 0.062 Uiso 1 1 calc R . .
C9 C 0.1431(5) 0.4771(5) 0.0562(4) 0.0475(15) Uani 1 1 d . . .
C10 C 0.0766(5) 0.4188(5) 0.1394(4) 0.0497(15) Uani 1 1 d . . .
H10 H 0.1028 0.3597 0.1675 0.060 Uiso 1 1 calc R . .
C11 C -0.0283(5) 0.4472(5) 0.1817(4) 0.0512(15) Uani 1 1 d . . .
C12 C -0.0680(5) 0.5376(5) 0.1423(5) 0.0512(15) Uani 1 1 d . . .
H12 H -0.1376 0.5572 0.1714 0.061 Uiso 1 1 calc R . .
C13 C -0.0023(5) 0.5991(5) 0.0582(4) 0.0481(14) Uani 1 1 d . . .
C14 C 0.1013(5) 0.5662(5) 0.0171(4) 0.0465(14) Uani 1 1 d . . .
C15 C -0.0468(5) 0.6962(5) 0.0176(5) 0.0502(15) Uani 1 1 d . . .
H15A H -0.1196 0.6910 0.0311 0.060 Uiso 1 1 calc R . .
H15B H -0.0106 0.7133 -0.0514 0.060 Uiso 1 1 calc R . .
C16 C -0.0383(5) 0.7761(4) 0.0574(4) 0.0468(14) Uani 1 1 d . A .
C17 C -0.1190(5) 0.7970(5) 0.1397(5) 0.0526(16) Uani 1 1 d . . .
H17 H -0.1787 0.7624 0.1682 0.063 Uiso 1 1 calc R A .
C18 C -0.1118(5) 0.8659(5) 0.1780(5) 0.0551(16) Uani 1 1 d . A .
C19 C -0.0235(5) 0.9174(5) 0.1376(5) 0.0516(15) Uani 1 1 d . . .
H19 H -0.0198 0.9650 0.1647 0.062 Uiso 1 1 calc R A .
C20 C 0.0594(5) 0.8996(4) 0.0580(5) 0.0496(15) Uani 1 1 d . A .
C21 C 0.0505(5) 0.8298(4) 0.0173(4) 0.0457(14) Uani 1 1 d . . .
C22 C 0.1588(5) 0.9527(4) 0.0201(5) 0.0532(16) Uani 1 1 d . . .
H22A H 0.1920 0.9612 -0.0487 0.064 Uiso 1 1 calc R A .
H22B H 0.1413 1.0163 0.0330 0.064 Uiso 1 1 calc R . .
C23 C 0.2344(5) 0.8964(4) 0.0669(5) 0.0474(15) Uani 1 1 d . A .
C24 C 0.2271(5) 0.9129(5) 0.1513(5) 0.0546(16) Uani 1 1 d . . .
H24 H 0.1794 0.9604 0.1766 0.065 Uiso 1 1 calc R A .
C25 C 0.2910(5) 0.8587(5) 0.1985(5) 0.0557(17) Uani 1 1 d . A .
C26 C 0.3620(5) 0.7891(4) 0.1620(5) 0.0537(16) Uani 1 1 d . . .
H26 H 0.4031 0.7524 0.1951 0.064 Uiso 1 1 calc R A .
C27 C 0.3734(5) 0.7724(4) 0.0752(5) 0.0495(15) Uani 1 1 d . A .
C28 C 0.3081(5) 0.8283(4) 0.0283(5) 0.0511(15) Uani 1 1 d . . .
C29 C 0.0728(6) 0.6494(7) 0.4240(6) 0.074(2) Uani 1 1 d . . .
H29 H 0.0566 0.6715 0.4783 0.089 Uiso 1 1 calc R . .
C30 C 0.0493(8) 0.7071(6) 0.3507(7) 0.082(3) Uani 1 1 d . . .
H30 H 0.0161 0.7678 0.3557 0.099 Uiso 1 1 calc R . .
C31 C 0.0726(7) 0.6792(7) 0.2697(6) 0.079(2) Uani 1 1 d . . .
H31 H 0.0571 0.7207 0.2189 0.095 Uiso 1 1 calc R . .
C32 C 0.1200(7) 0.5880(8) 0.2633(6) 0.086(3) Uani 1 1 d . . .
H32 H 0.1359 0.5665 0.2087 0.104 Uiso 1 1 calc R . .
C33 C 0.1425(6) 0.5307(6) 0.3385(6) 0.073(2) Uani 1 1 d . . .
H33 H 0.1746 0.4695 0.3345 0.087 Uiso 1 1 calc R . .
C34 C 0.1196(5) 0.5597(5) 0.4209(5) 0.0529(16) Uani 1 1 d . . .
C35 C 0.1421(5) 0.4940(6) 0.5036(6) 0.072(2) Uani 1 1 d . . .
H35A H 0.1298 0.4284 0.5087 0.086 Uiso 1 1 calc R . .
H35B H 0.0936 0.5118 0.5618 0.086 Uiso 1 1 calc R . .
C36 C 0.3074(6) 0.5740(6) 0.4501(6) 0.077(2) Uani 1 1 d . . .
H36 H 0.2789 0.6275 0.4165 0.093 Uiso 1 1 calc R . .
C37 C 0.4030(6) 0.5782(6) 0.4493(6) 0.076(2) Uani 1 1 d . . .
H37 H 0.4391 0.6341 0.4158 0.091 Uiso 1 1 calc R . .
C38 C 0.4472(5) 0.4988(5) 0.4988(5) 0.0514(15) Uani 1 1 d . . .
C39 C 0.3890(6) 0.4170(5) 0.5478(6) 0.066(2) Uani 1 1 d . . .
H39 H 0.4157 0.3616 0.5810 0.080 Uiso 1 1 calc R . .
C40 C 0.2917(6) 0.4201(5) 0.5460(6) 0.067(2) Uani 1 1 d . . .
H40 H 0.2519 0.3666 0.5805 0.081 Uiso 1 1 calc R . .
O17 O 0.6859(7) 0.8426(6) 0.0252(6) 0.130(3) Uani 1 1 d . . .
O18 O 0.6424(6) 0.5105(6) 0.2448(6) 0.117(2) Uani 1 1 d . . .
O19 O 0.2270(8) 0.1825(5) 0.1346(7) 0.128(3) Uani 1 1 d . . .
O20 O 0.5339(7) 0.7915(6) 0.3203(7) 0.129(3) Uani 1 1 d . . .
O21 O 0.6267(9) 0.6995(6) 0.1768(7) 0.146(3) Uani 1 1 d . . .
O22 O 0.0395(8) 0.1313(7) 0.2201(7) 0.156(4) Uani 1 1 d . . .
O23 O 0.5438(10) 0.9793(8) 0.0800(12) 0.245(8) Uani 1 1 d . . .
O24 O 0.3535(17) 0.1370(8) 0.2219(16) 0.158(9) Uani 0.50 1 d P . .
O25 O 0.6846(11) 0.2417(11) 0.2529(12) 0.114(5) Uani 0.50 1 d P . .
O26 O 0.5551(13) 0.0711(9) 0.2775(14) 0.148(8) Uani 0.50 1 d P . .
O27 O 0.9376(18) 0.1534(11) 0.4595(11) 0.144(7) Uani 0.50 1 d P . .
O28 O 0.261(3) 0.1641(19) 0.4727(14) 0.117(11) Uani 0.25 1 d P . .
O29 O 0.131(2) 0.0866(18) 0.430(2) 0.101(8) Uani 0.25 1 d P . .
O30 O 0.966(3) 0.9811(17) 0.366(2) 0.106(9) Uani 0.25 1 d P . .
O31 O 0.418(3) 0.035(2) 0.428(2) 0.125(10) Uani 0.25 1 d P . .
O32 O 0.135(2) 0.255(2) 0.3467(18) 0.093(7) Uani 0.25 1 d P . .

loop_
_atom_site_aniso_label
_atom_site_aniso_U_11
_atom_site_aniso_U_22
_atom_site_aniso_U_33
_atom_site_aniso_U_23
_atom_site_aniso_U_13
_atom_site_aniso_U_12
S1 0.0670(12) 0.0581(11) 0.0604(11) 0.0016(8) -0.0309(9) -0.0037(9)
S2 0.0703(13) 0.0778(13) 0.0551(11) -0.0045(9) -0.0223(9) -0.0078(10)
S3 0.0709(14) 0.0956(18) 0.0706(14) -0.0278(13) -0.0100(11) -0.0064(12)
S4 0.0819(14) 0.0602(12) 0.0921(15) -0.0256(11) -0.0456(12) -0.0018(10)
O1 0.054(3) 0.065(3) 0.049(3) -0.003(2) -0.017(2) 0.002(2)
O2 0.179(8) 0.098(5) 0.132(6) 0.020(4) -0.122(6) -0.047(5)
O3 0.118(5) 0.066(3) 0.109(5) -0.012(3) -0.065(4) 0.022(3)
O4 0.089(5) 0.119(5) 0.075(4) 0.027(4) -0.014(3) 0.004(4)
O5 0.063(3) 0.072(3) 0.060(3) -0.005(2) -0.028(2) -0.014(3)
O6 0.101(5) 0.130(5) 0.068(4) 0.010(4) -0.045(4) -0.014(4)
O7 0.116(5) 0.080(4) 0.091(4) -0.007(3) -0.024(4) -0.044(4)
O8 0.070(4) 0.118(5) 0.075(4) -0.012(3) -0.011(3) 0.005(4)
O9 0.058(3) 0.066(3) 0.053(3) -0.006(2) -0.015(2) -0.006(2)
O10 0.16(2) 0.078(10) 0.094(12) -0.020(8) 0.007(13) -0.021(14)
O11 0.047(6) 0.216(18) 0.107(10) -0.091(12) -0.019(6) 0.044(8)
O12 0.110(10) 0.109(10) 0.091(10) -0.061(8) -0.001(8) -0.043(9)
O10' 0.079(13) 0.134(19) 0.104(18) -0.042(15) 0.023(11) -0.034(13)
O11' 0.166(13) 0.163(13) 0.168(13) -0.053(9) -0.044(9) 0.015(9)
O12' 0.146(19) 0.27(4) 0.050(10) -0.035(16) 0.005(11) -0.02(2)
O13 0.060(3) 0.067(3) 0.052(3) -0.001(2) -0.020(2) 0.000(3)
O14 0.123(6) 0.187(8) 0.147(7) -0.114(7) -0.075(6) 0.056(6)
O15 0.132(6) 0.097(5) 0.133(6) -0.024(4) -0.069(5) -0.047(4)
O16 0.192(8) 0.081(4) 0.104(5) -0.007(4) -0.084(6) -0.030(5)
N1 0.042(3) 0.062(3) 0.055(3) 0.010(3) -0.026(3) -0.017(3)
C1 0.033(3) 0.048(3) 0.063(4) -0.006(3) -0.014(3) -0.006(3)
C2 0.035(3) 0.050(3) 0.047(3) -0.012(3) -0.010(3) 0.003(3)
C3 0.036(3) 0.053(4) 0.059(4) -0.014(3) -0.017(3) 0.002(3)
C4 0.043(3) 0.050(4) 0.052(4) -0.007(3) -0.018(3) -0.001(3)
C5 0.040(3) 0.046(3) 0.054(4) -0.012(3) -0.015(3) 0.001(3)
C6 0.043(3) 0.047(3) 0.047(3) -0.013(3) -0.012(3) 0.004(3)
C7 0.031(3) 0.047(3) 0.045(3) -0.010(3) -0.007(2) 0.005(2)
C8 0.055(4) 0.052(4) 0.048(3) -0.017(3) -0.018(3) 0.002(3)
C9 0.055(4) 0.054(4) 0.046(3) -0.022(3) -0.025(3) -0.001(3)
C10 0.057(4) 0.050(4) 0.050(3) -0.012(3) -0.029(3) -0.003(3)
C11 0.056(4) 0.055(4) 0.047(3) -0.019(3) -0.022(3) -0.001(3)
C12 0.050(4) 0.058(4) 0.056(4) -0.020(3) -0.028(3) -0.001(3)
C13 0.053(4) 0.052(4) 0.049(3) -0.014(3) -0.028(3) -0.001(3)
C14 0.053(4) 0.053(4) 0.041(3) -0.015(3) -0.023(3) -0.002(3)
C15 0.047(3) 0.058(4) 0.053(4) -0.013(3) -0.028(3) -0.002(3)
C16 0.042(3) 0.048(3) 0.052(3) -0.004(3) -0.026(3) -0.001(3)
C17 0.041(3) 0.053(4) 0.062(4) -0.006(3) -0.023(3) -0.003(3)
C18 0.051(4) 0.059(4) 0.055(4) -0.009(3) -0.028(3) 0.006(3)
C19 0.051(4) 0.051(4) 0.054(4) -0.007(3) -0.026(3) -0.001(3)
C20 0.046(3) 0.037(3) 0.063(4) 0.000(3) -0.030(3) 0.004(3)
C21 0.046(3) 0.042(3) 0.047(3) -0.003(3) -0.022(3) 0.002(3)
C22 0.053(4) 0.032(3) 0.065(4) 0.006(3) -0.022(3) -0.008(3)
C23 0.043(3) 0.032(3) 0.060(4) 0.004(3) -0.020(3) -0.010(3)
C24 0.044(4) 0.041(3) 0.077(5) -0.014(3) -0.021(3) -0.004(3)
C25 0.053(4) 0.044(3) 0.077(5) -0.010(3) -0.033(4) -0.008(3)
C26 0.050(4) 0.042(3) 0.070(4) -0.001(3) -0.032(3) -0.006(3)
C27 0.037(3) 0.042(3) 0.063(4) -0.003(3) -0.016(3) -0.008(3)
C28 0.044(3) 0.038(3) 0.062(4) 0.003(3) -0.019(3) -0.008(3)
C29 0.068(5) 0.091(6) 0.080(5) -0.038(5) -0.034(4) -0.003(4)
C30 0.099(7) 0.051(4) 0.108(7) -0.015(4) -0.059(6) 0.010(4)
C31 0.086(6) 0.084(6) 0.070(5) 0.002(4) -0.046(5) -0.007(5)
C32 0.084(6) 0.121(8) 0.062(5) -0.030(5) -0.032(5) -0.003(6)
C33 0.061(5) 0.078(5) 0.078(5) -0.027(4) -0.029(4) 0.022(4)
C34 0.035(3) 0.061(4) 0.065(4) -0.010(3) -0.024(3) -0.009(3)
C35 0.044(4) 0.087(5) 0.075(5) 0.015(4) -0.029(4) -0.025(4)
C36 0.062(5) 0.064(5) 0.099(6) 0.022(4) -0.049(5) -0.016(4)
C37 0.063(5) 0.068(5) 0.089(6) 0.029(4) -0.047(4) -0.026(4)
C38 0.041(3) 0.062(4) 0.050(3) 0.003(3) -0.025(3) -0.011(3)
C39 0.064(4) 0.056(4) 0.083(5) 0.014(4) -0.048(4) -0.017(3)
C40 0.061(4) 0.063(4) 0.079(5) 0.005(4) -0.038(4) -0.015(4)
O17 0.113(6) 0.116(6) 0.132(7) -0.008(5) -0.029(5) -0.017(5)
O18 0.105(5) 0.120(6) 0.119(6) 0.011(4) -0.057(5) -0.028(4)
O19 0.164(8) 0.073(4) 0.147(7) -0.011(4) -0.070(6) -0.007(5)
O20 0.111(6) 0.115(6) 0.151(7) 0.005(5) -0.063(5) -0.010(5)
O21 0.178(9) 0.114(6) 0.134(7) 0.009(5) -0.065(7) -0.031(6)
O22 0.161(9) 0.146(7) 0.125(7) -0.044(6) -0.012(6) -0.009(7)
O23 0.143(10) 0.123(8) 0.294(17) 0.013(9) 0.055(10) -0.028(7)
O24 0.26(2) 0.040(6) 0.27(2) 0.025(9) -0.23(2) -0.036(9)
O25 0.076(9) 0.119(11) 0.134(12) -0.028(9) -0.023(8) -0.020(8)
O26 0.106(11) 0.062(8) 0.178(16) 0.026(9) -0.008(11) 0.024(7)
O27 0.22(2) 0.094(10) 0.093(10) -0.005(8) -0.057(12) 0.007(12)
O28 0.19(3) 0.097(17) 0.029(10) 0.022(10) -0.002(13) -0.081(19)
O29 0.100(19) 0.077(15) 0.14(2) -0.074(16) -0.045(17) 0.026(14)
O30 0.16(3) 0.066(14) 0.101(18) 0.009(13) -0.053(18) -0.059(16)
O31 0.13(3) 0.13(2) 0.10(2) -0.041(18) -0.024(19) 0.01(2)
O32 0.086(17) 0.113(19) 0.082(16) -0.017(14) -0.039(14) -0.002(14)

loop_
_atom_type_symbol
_atom_type_description
_atom_type_scat_dispersion_real
_atom_type_scat_dispersion_imag
_atom_type_scat_source
C C 0.0033 0.0016 'International Tables Vol C Tables 4.2.6.8 and 6.1.1.4'
H H 0.0000 0.0000 'International Tables Vol C Tables 4.2.6.8 and 6.1.1.4'
N N 0.0061 0.0033 'International Tables Vol C Tables 4.2.6.8 and 6.1.1.4'
O O 0.0106 0.0060 'International Tables Vol C Tables 4.2.6.8 and 6.1.1.4'
S S 0.1246 0.1234 'International Tables Vol C Tables 4.2.6.8 and 6.1.1.4'

loop_
_geom_angle_atom_site_label_1
_geom_angle_atom_site_label_2
_geom_angle_atom_site_label_3
_geom_angle
_geom_angle_site_symmetry_3
O2 S1 O3 112.0(5) .
O2 S1 O4 112.4(5) .
O3 S1 O4 110.7(5) .
O2 S1 C4 108.4(4) .
O3 S1 C4 106.7(3) .
O4 S1 C4 106.3(3) .
O8 S2 O6 113.3(4) .
O8 S2 O7 112.3(4) .
O6 S2 O7 111.6(4) .
O8 S2 C11 107.2(4) .
O6 S2 C11 105.8(4) .
O7 S2 C11 106.0(3) .
O11' S3 O10 138.3(17) .
O11' S3 O10' 116(2) .
O10 S3 O10' 40.4(13) .
O11' S3 O12' 102(2) .
O10 S3 O12' 67.7(17) .
O10' S3 O12' 104.9(18) .
O11' S3 O12 61.0(18) .
O10 S3 O12 112.3(13) .
O10' S3 O12 140.0(12) .
O12' S3 O12 46.3(14) .
O11' S3 O11 46.9(17) .
O10 S3 O11 118.6(14) .
O10' S3 O11 79.4(14) .
O12' S3 O11 143.3(14) .
O12 S3 O11 107.9(11) .
O11' S3 C18 116.4(14) .
O10 S3 C18 105.0(9) .
O10' S3 C18 108.7(11) .
O12' S3 C18 107.5(10) .
O12 S3 C18 107.0(6) .
O11 S3 C18 105.2(5) .
O16 S4 O14 115.4(6) .
O16 S4 O15 110.3(5) .
O14 S4 O15 108.9(5) .
O16 S4 C25 108.3(4) .
O14 S4 C25 107.4(4) .
O15 S4 C25 106.1(4) .
C40 N1 C36 119.4(6) .
C40 N1 C35 118.8(6) .
C36 N1 C35 121.6(6) .
C2 C1 C27 113.9(5) .
C3 C2 C7 117.2(6) .
C3 C2 C1 121.5(6) .
C7 C2 C1 121.3(6) .
C4 C3 C2 121.4(6) .
C3 C4 C5 119.3(6) .
C3 C4 S1 122.2(5) .
C5 C4 S1 118.6(5) .
C6 C5 C4 121.5(6) .
C5 C6 C7 117.9(6) .
C5 C6 C8 120.0(6) .
C7 C6 C8 122.1(6) .
C6 C7 O1 119.6(6) .
C6 C7 C2 122.7(6) .
O1 C7 C2 117.6(5) .
C6 C8 C9 111.9(5) .
C10 C9 C14 117.6(6) .
C10 C9 C8 119.6(6) .
C14 C9 C8 122.7(6) .
C9 C10 C11 121.4(6) .
C10 C11 C12 120.0(6) .
C10 C11 S2 119.2(5) .
C12 C11 S2 120.8(5) .
C11 C12 C13 120.1(6) .
C14 C13 C12 117.7(6) .
C14 C13 C15 123.3(6) .
C12 C13 C15 119.0(6) .
O5 C14 C13 118.9(6) .
O5 C14 C9 117.9(6) .
C13 C14 C9 123.2(6) .
C13 C15 C16 113.4(5) .
C21 C16 C17 117.1(6) .
C21 C16 C15 122.4(6) .
C17 C16 C15 120.5(6) .
C18 C17 C16 121.5(6) .
C17 C18 C19 120.3(7) .
C17 C18 S3 119.5(5) .
C19 C18 S3 120.1(6) .
C20 C19 C18 121.4(6) .
C19 C20 C21 118.0(6) .
C19 C20 C22 119.7(6) .
C21 C20 C22 122.2(6) .
O9 C21 C20 120.4(6) .
O9 C21 C16 118.0(6) .
C20 C21 C16 121.6(6) .
C23 C22 C20 111.1(5) .
C24 C23 C28 119.3(6) .
C24 C23 C22 118.9(6) .
C28 C23 C22 121.7(6) .
C23 C24 C25 120.2(6) .
C26 C25 C24 120.6(7) .
C26 C25 S4 119.3(5) .
C24 C25 S4 119.9(5) .
C25 C26 C27 120.6(6) .
C26 C27 C28 117.9(6) .
C26 C27 C1 120.4(6) .
C28 C27 C1 121.8(6) .
O13 C28 C23 119.6(6) .
O13 C28 C27 119.1(6) .
C23 C28 C27 121.3(6) .
C30 C29 C34 121.6(8) .
C29 C30 C31 121.5(8) .
C30 C31 C32 119.1(7) .
C33 C32 C31 118.3(8) .
C32 C33 C34 122.6(8) .
C29 C34 C33 116.9(7) .
C29 C34 C35 121.8(7) .
C33 C34 C35 121.3(7) .
C34 C35 N1 114.5(6) .
N1 C36 C37 122.1(7) .
C36 C37 C38 119.9(7) .
C37 C38 C39 117.4(6) .
C37 C38 C38 121.5(7) 2_666
C39 C38 C38 121.1(7) 2_666
C40 C39 C38 118.6(6) .
N1 C40 C39 122.6(7) .

loop_
_geom_bond_atom_site_label_1
_geom_bond_atom_site_label_2
_geom_bond_distance
_geom_bond_site_symmetry_2
S1 O2 1.397(7) .
S1 O3 1.449(6) .
S1 O4 1.459(7) .
S1 C4 1.767(6) .
S2 O8 1.433(6) .
S2 O6 1.438(6) .
S2 O7 1.460(7) .
S2 C11 1.745(7) .
S3 O11' 1.26(3) .
S3 O10 1.36(2) .
S3 O10' 1.41(3) .
S3 O12' 1.42(3) .
S3 O12 1.461(12) .
S3 O11 1.480(13) .
S3 C18 1.766(7) .
S4 O16 1.404(7) .
S4 O14 1.409(8) .
S4 O15 1.438(7) .
S4 C25 1.759(7) .
O1 C7 1.381(7) .
O5 C14 1.381(8) .
O9 C21 1.362(8) .
O13 C28 1.377(8) .
N1 C40 1.312(8) .
N1 C36 1.334(9) .
N1 C35 1.524(8) .
C1 C2 1.513(9) .
C1 C27 1.533(9) .
C2 C3 1.388(9) .
C2 C7 1.405(9) .
C3 C4 1.370(9) .
C4 C5 1.401(9) .
C5 C6 1.369(9) .
C6 C7 1.378(9) .
C6 C8 1.511(9) .
C8 C9 1.534(9) .
C9 C10 1.391(9) .
C9 C14 1.397(9) .
C10 C11 1.394(9) .
C11 C12 1.399(9) .
C12 C13 1.415(9) .
C13 C14 1.394(9) .
C13 C15 1.505(9) .
C15 C16 1.511(9) .
C16 C21 1.405(9) .
C16 C17 1.406(9) .
C17 C18 1.346(9) .
C18 C19 1.380(10) .
C19 C20 1.378(9) .
C20 C21 1.393(9) .
C20 C22 1.526(9) .
C22 C23 1.525(9) .
C23 C24 1.379(10) .
C23 C28 1.379(9) .
C24 C25 1.391(9) .
C25 C26 1.366(9) .
C26 C27 1.400(10) .
C27 C28 1.409(9) .
C29 C30 1.338(12) .
C29 C34 1.355(11) .
C30 C31 1.348(13) .
C31 C32 1.384(13) .
C32 C33 1.353(12) .
C33 C34 1.379(11) .
C34 C35 1.486(10) .
C36 C37 1.352(10) .
C37 C38 1.391(9) .
C38 C39 1.398(9) .
C38 C38 1.509(12) 2_666
C39 C40 1.374(10) .
